data_4313089
loop_
_publ_author_name
'Corey Seward'
'Jacquelyn Chan'
'Datong Song'
'Suning Wang'

_publ_section_title
;
 Anion Dependent Structures of Luminescent Silver(I) Complexes
;
_journal_name_full 'Inorganic Chemistry'
_journal_page_first 1112
_journal_page_last 1120
_journal_paper_doi 10.1021/ic020480q
_journal_volume 42
_journal_year 2003
_chemical_formula_sum 'C16 H12 Ag F3 N4 O3 S'
_chemical_formula_weight 505.23
_chemical_name_systematic
;
  ?
;
_space_group_IT_number 14
_symmetry_cell_setting monoclinic
_symmetry_space_group_name_Hall '-P 2ybc'
_symmetry_space_group_name_H-M 'P 1 21/c 1'
_atom_sites_solution_hydrogens geom
_atom_sites_solution_primary direct
_atom_sites_solution_secondary difmap
_audit_creation_method SHELXL-97
_cell_angle_alpha 90.00
_cell_angle_beta 100.546(7)
_cell_angle_gamma 90.00
_cell_formula_units_Z 4
_cell_length_a 10.978(4)
_cell_length_b 26.051(10)
_cell_length_c 6.444(2)
_cell_measurement_temperature 296(2)
_cell_volume 1811.8(11)
_computing_cell_refinement 'Bruker SMART'
_computing_data_collection 'Bruker SMART'
_computing_data_reduction 'Bruker SHELXTL'
_computing_molecular_graphics 'Bruker SHELXTL'
_computing_publication_material 'Bruker SHELXTL'
_computing_structure_refinement 'SHELXL-97 (Sheldrick, 1997)'
_computing_structure_solution 'SHELXS-97 (Sheldrick, 1990)'
_diffrn_ambient_temperature 296(2)
_diffrn_measured_fraction_theta_full 0.909
_diffrn_measured_fraction_theta_max 0.909
_diffrn_measurement_device_type 'CCD area detector'
_diffrn_measurement_method 'phi and omega scans'
_diffrn_radiation_monochromator graphite
_diffrn_radiation_source 'fine-focus sealed tube'
_diffrn_radiation_type MoK\a
_diffrn_radiation_wavelength 0.71073
_diffrn_reflns_av_R_equivalents 0.1157
_diffrn_reflns_av_sigmaI/netI 0.2473
_diffrn_reflns_limit_h_max 14
_diffrn_reflns_limit_h_min -14
_diffrn_reflns_limit_k_max 34
_diffrn_reflns_limit_k_min -34
_diffrn_reflns_limit_l_max 7
_diffrn_reflns_limit_l_min -8
_diffrn_reflns_number 12861
_diffrn_reflns_theta_full 28.38
_diffrn_reflns_theta_max 28.38
_diffrn_reflns_theta_min 1.89
_exptl_absorpt_coefficient_mu 1.284
_exptl_absorpt_correction_T_max 0.3169
_exptl_absorpt_correction_T_min 0.2531
_exptl_absorpt_correction_type empirical
_exptl_crystal_colour colourless
_exptl_crystal_density_diffrn 1.852
_exptl_crystal_density_method 'not measured'
_exptl_crystal_description needle
_exptl_crystal_F_000 1000
_exptl_crystal_size_max .1
_exptl_crystal_size_mid .1
_exptl_crystal_size_min .4
_refine_diff_density_max 5.300
_refine_diff_density_min -0.764
_refine_diff_density_rms 0.352
_refine_ls_extinction_method none
_refine_ls_goodness_of_fit_ref 0.893
_refine_ls_hydrogen_treatment mixed
_refine_ls_matrix_type full
_refine_ls_number_parameters 249
_refine_ls_number_reflns 4138
_refine_ls_number_restraints 0
_refine_ls_restrained_S_all 0.893
_refine_ls_R_factor_all 0.2644
_refine_ls_R_factor_gt 0.1271
_refine_ls_shift/su_max 0.001
_refine_ls_shift/su_mean 0.000
_refine_ls_structure_factor_coef Fsqd
_refine_ls_weighting_details 'calc w=1/[\s^2^(Fo^2^)+(0.2000P)^2^+0.0000P] where P=(Fo^2^+2Fc^2^)/3'
_refine_ls_weighting_scheme calc
_refine_ls_wR_factor_gt 0.3012
_refine_ls_wR_factor_ref 0.3613
_reflns_number_gt 1322
_reflns_number_total 4138
_reflns_threshold_expression >2sigma(I)
_cod_data_source_file ic020480q_2.cif
_cod_data_source_block jc056
_cod_depositor_comments
;
The following automatic conversions were performed:

'_symmetry_cell_setting' value 'Monoclinic' changed to 'monoclinic'
according to the built-in table from CIF Core dictionary named
'cif_core.dic' version 2.4.1 from 2010-06-29.

Automatic conversion script
Id: cif_fix_values 1646 2011-03-28 12:23:43Z adriana 
;
_cod_original_cell_volume 1811.7(11)
_cod_database_code 4313089

loop_
_symmetry_equiv_pos_as_xyz
'x, y, z'
'-x, y+1/2, -z+1/2'
'-x, -y, -z'
'x, -y-1/2, z-1/2'

loop_
_atom_site_label
_atom_site_type_symbol
_atom_site_fract_x
_atom_site_fract_y
_atom_site_fract_z
_atom_site_U_iso_or_equiv
_atom_site_adp_type
_atom_site_occupancy
_atom_site_symmetry_multiplicity
_atom_site_calc_flag
_atom_site_refinement_flags
_atom_site_disorder_assembly
_atom_site_disorder_group
Ag1 Ag 0.47018(13) 0.34059(5) 0.8335(2) 0.0476(5) Uani 1 1 d . . .
O1 O 0.3006(11) 0.4006(5) 0.8905(19) 0.057(3) Uani 1 1 d . . .
O2 O 0.1246(13) 0.3431(5) 0.810(2) 0.067(4) Uani 1 1 d . . .
O3 O 0.1667(12) 0.4037(5) 0.5513(17) 0.056(3) Uani 1 1 d . . .
S1 S 0.1780(4) 0.39168(18) 0.7677(7) 0.0447(11) Uani 1 1 d . . .
F1 F 0.0927(14) 0.4342(6) 1.076(2) 0.104(5) Uani 1 1 d . . .
F2 F -0.0336(12) 0.4349(6) 0.786(2) 0.107(5) Uani 1 1 d . . .
F3 F 0.1241(13) 0.4857(5) 0.840(2) 0.094(4) Uani 1 1 d . . .
N1 N 0.5580(12) 0.4076(5) 0.681(2) 0.039(3) Uani 1 1 d . . .
N2 N 0.6788(13) 0.3339(6) 0.095(2) 0.048(4) Uani 1 1 d . . .
N3 N 0.4263(13) 0.2432(5) 0.3438(19) 0.034(3) Uani 1 1 d . . .
N4 N 0.6065(13) 0.3616(5) 0.396(2) 0.043(4) Uani 1 1 d . . .
C1 C 0.6098(17) 0.4079(6) 0.515(3) 0.045(4) Uani 1 1 d . . .
C2 C 0.6791(17) 0.4494(7) 0.464(3) 0.051(5) Uani 1 1 d . . .
H2 H 0.7186 0.4478 0.3486 0.062 Uiso 1 1 calc R . .
C3 C 0.6879(18) 0.4925(7) 0.588(3) 0.060(5) Uani 1 1 d . . .
H3 H 0.7329 0.5207 0.5555 0.072 Uiso 1 1 calc R . .
C4 C 0.6308(18) 0.4940(7) 0.757(3) 0.058(5) Uani 1 1 d . . .
H4 H 0.6343 0.5228 0.8431 0.070 Uiso 1 1 calc R . .
C5 C 0.5660(17) 0.4495(6) 0.796(3) 0.047(5) Uani 1 1 d . . .
H5 H 0.5261 0.4498 0.9118 0.056 Uiso 1 1 calc R . .
C6 C 0.7060(15) 0.3474(6) 0.295(3) 0.038(4) Uani 1 1 d . . .
C7 C 0.8277(18) 0.3476(9) 0.406(3) 0.066(6) Uani 1 1 d . . .
H7 H 0.8447 0.3567 0.5475 0.079 Uiso 1 1 calc R . .
C8 C 0.9228(19) 0.3340(10) 0.302(4) 0.083(8) Uani 1 1 d . . .
H8 H 1.0048 0.3341 0.3714 0.100 Uiso 1 1 calc R . .
C9 C 0.892(2) 0.3205(10) 0.091(4) 0.086(8) Uani 1 1 d . . .
H9 H 0.9533 0.3117 0.0148 0.103 Uiso 1 1 calc R . .
C10 C 0.772(2) 0.3204(8) 0.000(3) 0.061(6) Uani 1 1 d . . .
H10 H 0.7526 0.3101 -0.1401 0.074 Uiso 1 1 calc R . .
C11 C 0.5161(15) 0.2771(7) 0.375(2) 0.039(4) Uani 1 1 d . . .
H11 H 0.5977 0.2656 0.4009 0.047 Uiso 1 1 calc R . .
C12 C 0.4924(14) 0.3331(6) 0.370(2) 0.030(3) Uiso 1 1 d . . .
C13 C 0.3816(16) 0.3475(7) 0.328(2) 0.043(4) Uani 1 1 d . . .
H13 H 0.3638 0.3823 0.3123 0.052 Uiso 1 1 calc R . .
C14 C 0.2848(16) 0.3121(7) 0.304(3) 0.045(4) Uani 1 1 d . . .
H14 H 0.2031 0.3233 0.2843 0.054 Uiso 1 1 calc R . .
C15 C 0.3108(15) 0.2602(6) 0.310(2) 0.037(4) Uani 1 1 d . . .
H15 H 0.2458 0.2368 0.2892 0.044 Uiso 1 1 calc R . .
C16 C 0.087(2) 0.4402(9) 0.871(4) 0.066(6) Uani 1 1 d . . .

loop_
_atom_site_aniso_label
_atom_site_aniso_U_11
_atom_site_aniso_U_22
_atom_site_aniso_U_33
_atom_site_aniso_U_23
_atom_site_aniso_U_13
_atom_site_aniso_U_12
Ag1 0.0492(9) 0.0319(7) 0.0626(9) 0.0020(7) 0.0123(6) -0.0023(7)
O1 0.038(7) 0.057(9) 0.074(8) -0.011(7) 0.005(7) 0.005(6)
O2 0.070(9) 0.037(8) 0.094(10) 0.005(7) 0.017(8) -0.003(7)
O3 0.063(9) 0.060(9) 0.045(7) -0.001(6) 0.011(6) -0.011(7)
S1 0.043(3) 0.036(3) 0.056(3) -0.002(2) 0.013(2) 0.004(2)
F1 0.115(12) 0.130(14) 0.074(9) -0.029(9) 0.037(8) 0.014(10)
F2 0.052(8) 0.105(12) 0.158(14) -0.050(10) 0.003(9) 0.014(8)
F3 0.097(10) 0.043(8) 0.136(12) -0.014(8) 0.008(9) 0.008(7)
N1 0.044(9) 0.031(8) 0.045(8) -0.012(7) 0.013(7) -0.006(6)
N2 0.042(9) 0.057(11) 0.050(9) -0.007(7) 0.020(7) -0.012(7)
N3 0.032(8) 0.029(7) 0.042(7) -0.005(6) 0.007(6) -0.001(6)
N4 0.052(10) 0.033(8) 0.049(8) -0.012(7) 0.021(7) -0.007(7)
C1 0.058(12) 0.026(9) 0.048(10) -0.005(8) 0.007(9) -0.006(8)
C2 0.050(12) 0.050(12) 0.058(11) 0.000(9) 0.021(10) -0.011(9)
C3 0.061(13) 0.025(10) 0.096(15) -0.006(10) 0.017(12) -0.017(9)
C4 0.062(13) 0.033(11) 0.082(14) -0.019(10) 0.020(11) -0.008(9)
C5 0.054(12) 0.026(9) 0.060(11) -0.014(9) 0.007(9) -0.002(8)
C6 0.036(10) 0.034(10) 0.048(10) -0.010(8) 0.018(8) -0.006(7)
C7 0.042(12) 0.088(18) 0.069(13) -0.018(12) 0.013(10) -0.004(11)
C8 0.030(11) 0.13(2) 0.095(17) -0.037(16) 0.022(11) -0.013(13)
C9 0.069(18) 0.10(2) 0.097(19) -0.046(15) 0.043(15) -0.025(14)
C10 0.059(15) 0.078(16) 0.052(11) -0.020(10) 0.022(11) -0.008(11)
C11 0.032(9) 0.053(12) 0.033(8) -0.002(8) 0.007(7) 0.003(8)
C13 0.051(11) 0.033(10) 0.040(9) -0.001(8) -0.007(8) -0.008(8)
C14 0.037(10) 0.050(12) 0.051(10) 0.003(9) 0.014(8) 0.003(9)
C15 0.029(9) 0.036(10) 0.042(9) -0.010(8) 0.000(7) -0.015(7)
C16 0.063(16) 0.058(15) 0.076(15) -0.021(12) 0.012(12) -0.006(11)

loop_
_atom_type_symbol
_atom_type_description
_atom_type_scat_dispersion_real
_atom_type_scat_dispersion_imag
_atom_type_scat_source
C C 0.0033 0.0016 'International Tables Vol C Tables 4.2.6.8 and 6.1.1.4'
H H 0.0000 0.0000 'International Tables Vol C Tables 4.2.6.8 and 6.1.1.4'
N N 0.0061 0.0033 'International Tables Vol C Tables 4.2.6.8 and 6.1.1.4'
O O 0.0106 0.0060 'International Tables Vol C Tables 4.2.6.8 and 6.1.1.4'
F F 0.0171 0.0103 'International Tables Vol C Tables 4.2.6.8 and 6.1.1.4'
S S 0.1246 0.1234 'International Tables Vol C Tables 4.2.6.8 and 6.1.1.4'
Ag Ag -0.8971 1.1015 'International Tables Vol C Tables 4.2.6.8 and 6.1.1.4'

loop_
_geom_angle_atom_site_label_1
_geom_angle_atom_site_label_2
_geom_angle_atom_site_label_3
_geom_angle
_geom_angle_site_symmetry_1
_geom_angle_site_symmetry_3
_geom_angle_publ_flag
N3 Ag1 N1 149.6(4) 4_566 . ?
N3 Ag1 O1 115.7(5) 4_566 . ?
N1 Ag1 O1 88.2(4) . . ?
N3 Ag1 N2 94.8(5) 4_566 1_556 ?
N1 Ag1 N2 86.5(5) . 1_556 ?
O1 Ag1 N2 122.6(4) . 1_556 ?
S1 O1 Ag1 117.4(7) . . ?
O3 S1 O2 114.7(8) . . ?
O3 S1 O1 114.1(8) . . ?
O2 S1 O1 113.9(8) . . ?
O3 S1 C16 104.6(10) . . ?
O2 S1 C16 105.7(10) . . ?
O1 S1 C16 102.1(9) . . ?
C1 N1 C5 117.8(15) . . ?
C1 N1 Ag1 129.4(11) . . ?
C5 N1 Ag1 112.4(11) . . ?
C6 N2 C10 117.5(16) . . ?
C6 N2 Ag1 129.3(11) . 1_554 ?
C10 N2 Ag1 112.7(12) . 1_554 ?
C11 N3 C15 118.0(14) . . ?
C11 N3 Ag1 120.1(11) . 4_565 ?
C15 N3 Ag1 121.8(11) . 4_565 ?
C1 N4 C6 121.5(14) . . ?
C1 N4 C12 115.9(14) . . ?
C6 N4 C12 122.3(13) . . ?
N1 C1 C2 122.5(16) . . ?
N1 C1 N4 117.8(15) . . ?
C2 C1 N4 119.3(16) . . ?
C3 C2 C1 118.8(17) . . ?
C4 C3 C2 119.8(17) . . ?
C3 C4 C5 116.4(17) . . ?
N1 C5 C4 124.6(17) . . ?
N2 C6 C7 121.8(15) . . ?
N2 C6 N4 117.8(15) . . ?
C7 C6 N4 120.4(15) . . ?
C8 C7 C6 119.1(19) . . ?
C9 C8 C7 118(2) . . ?
C10 C9 C8 118(2) . . ?
N2 C10 C9 125.3(19) . . ?
N3 C11 C12 122.4(15) . . ?
C13 C12 N4 131.3(16) . . ?
C13 C12 C11 117.3(15) . . ?
N4 C12 C11 111.1(13) . . ?
C12 C13 C14 121.0(17) . . ?
C15 C14 C13 119.7(17) . . ?
N3 C15 C14 121.4(15) . . ?
F3 C16 F1 107.6(18) . . ?
F3 C16 F2 111(2) . . ?
F1 C16 F2 105.3(19) . . ?
F3 C16 S1 111.9(16) . . ?
F1 C16 S1 110.7(16) . . ?
F2 C16 S1 110.3(14) . . ?

loop_
_geom_bond_atom_site_label_1
_geom_bond_atom_site_label_2
_geom_bond_distance
_geom_bond_site_symmetry_2
_geom_bond_publ_flag
Ag1 N3 2.238(13) 4_566 ?
Ag1 N1 2.299(13) . ?
Ag1 O1 2.509(12) . ?
Ag1 N2 2.588(15) 1_556 ?
O1 S1 1.450(12) . ?
O2 S1 1.443(13) . ?
O3 S1 1.413(12) . ?
S1 C16 1.81(2) . ?
F1 C16 1.32(2) . ?
F2 C16 1.34(2) . ?
F3 C16 1.28(2) . ?
N1 C1 1.300(19) . ?
N1 C5 1.313(19) . ?
N2 C6 1.32(2) . ?
N2 C10 1.33(2) . ?
N2 Ag1 2.588(15) 1_554 ?
N3 C11 1.31(2) . ?
N3 C15 1.324(19) . ?
N3 Ag1 2.238(13) 4_565 ?
N4 C1 1.42(2) . ?
N4 C6 1.42(2) . ?
N4 C12 1.44(2) . ?
C1 C2 1.39(2) . ?
C2 C3 1.37(2) . ?
C3 C4 1.35(2) . ?
C4 C5 1.41(2) . ?
C6 C7 1.40(2) . ?
C7 C8 1.39(3) . ?
C8 C9 1.38(3) . ?
C9 C10 1.34(3) . ?
C11 C12 1.48(2) . ?
C12 C13 1.25(2) . ?
C13 C14 1.39(2) . ?
C14 C15 1.38(2) . ?
